data_4311323
loop_
_publ_author_name
'Shahrad Amerioun'
'Tadahiro Yokosawa'
'Sven Lidin'
'Ulrich H\"aussermann'

_publ_section_title
;
 Phase Stability in the Systems AeAl2-xMgx (Ae = Ca, Sr, Ba): Electron
 Concentration and Size Controlled Variations on the Laves Phase
 Structural Theme
;
_journal_name_full 'Inorganic Chemistry'
_journal_page_first 4751
_journal_page_last 4760
_journal_paper_doi 10.1021/ic0400235
_journal_volume 43
_journal_year 2004
_chemical_formula_sum 'Al0.96 Mg1.04 Sr'
_chemical_formula_weight 138.92
_space_group_IT_number 194
_symmetry_cell_setting hexagonal
_symmetry_space_group_name_Hall '-P 6c 2c'
_symmetry_space_group_name_H-M 'P 63/m m c'
_atom_sites_solution_hydrogens geom
_atom_sites_solution_primary direct
_atom_sites_solution_secondary difmap
_audit_creation_method SHELXL-97
_cell_angle_alpha 90.00
_cell_angle_beta 90.00
_cell_angle_gamma 120.00
_cell_formula_units_Z 8
_cell_length_a 6.1940(3)
_cell_length_b 6.1940(3)
_cell_length_c 20.1576(15)
_cell_measurement_reflns_used 45
_cell_measurement_temperature 293(2)
_cell_measurement_theta_max 43.62
_cell_measurement_theta_min 8.25
_cell_volume 669.75(7)
_computing_cell_refinement 'PIRUM (Werner & Ericsson, 1993)'
_computing_data_collection 'EXPOSE in IPDS (Stoe &Cie, 1997)'
_computing_data_reduction 'X-RED  (Stoe & Cie, 1997)'
_computing_molecular_graphics 'Atoms (Dowty, 1997)'
_computing_structure_refinement 'SHELXL-97 (Sheldrick, 1997)'
_computing_structure_solution 'SHELXS-97 (Sheldrick, 1990)'
_diffrn_ambient_temperature 293(2)
_diffrn_detector_area_resol_mean 'area detector'
_diffrn_measured_fraction_theta_full 0.993
_diffrn_measured_fraction_theta_max 0.993
_diffrn_measurement_device_type 'Stoe IPDS (version 2.87)'
_diffrn_measurement_method 'fi scan'
_diffrn_radiation_monochromator graphite
_diffrn_radiation_source 'rotating anode tube'
_diffrn_radiation_type MoK\a
_diffrn_radiation_wavelength 0.71073
_diffrn_reflns_av_R_equivalents 0.1064
_diffrn_reflns_av_sigmaI/netI 0.0410
_diffrn_reflns_limit_h_max 7
_diffrn_reflns_limit_h_min -7
_diffrn_reflns_limit_k_max 7
_diffrn_reflns_limit_k_min -7
_diffrn_reflns_limit_l_max 24
_diffrn_reflns_limit_l_min -24
_diffrn_reflns_number 4467
_diffrn_reflns_theta_full 26.05
_diffrn_reflns_theta_max 26.05
_diffrn_reflns_theta_min 2.02
_diffrn_standards_interval_count 6.0
_exptl_absorpt_coefficient_mu 16.35
_exptl_absorpt_correction_T_max 0.1542
_exptl_absorpt_correction_T_min 0.1038
_exptl_absorpt_correction_type 'numerical (X-shape, (Stoe & Cie, 1997))'
_exptl_crystal_colour silver
_exptl_crystal_density_diffrn 2.77
_exptl_crystal_density_method 'not measured'
_exptl_crystal_description 'needle-like shape'
_exptl_crystal_F_000 252
_exptl_crystal_size_max 0.05
_exptl_crystal_size_mid 0.03
_exptl_crystal_size_min 0.02
_refine_diff_density_max 2.250
_refine_diff_density_min -1.407
_refine_diff_density_rms 0.332
_refine_ls_extinction_method none
_refine_ls_goodness_of_fit_ref 1.102
_refine_ls_hydrogen_treatment mixed
_refine_ls_matrix_type full
_refine_ls_number_parameters 18
_refine_ls_number_reflns 296
_refine_ls_number_restraints 0
_refine_ls_restrained_S_all 1.102
_refine_ls_R_factor_all 0.0708
_refine_ls_R_factor_gt 0.0353
_refine_ls_shift/su_max 0.000
_refine_ls_shift/su_mean 0.000
_refine_ls_structure_factor_coef Fsqd
_refine_ls_weighting_details 'calc w=1/[\s^2^(Fo^2^)+(0.0273P)^2^+2.0027P] where P=(Fo^2^+2Fc^2^)/3'
_refine_ls_weighting_scheme calc
_refine_ls_wR_factor_gt 0.0590
_refine_ls_wR_factor_ref 0.0653
_reflns_number_gt 190
_reflns_number_total 296
_reflns_threshold_expression >2sigma(I)
_cod_data_source_file ic0400235_6.cif
_cod_data_source_block SrAl1.04Mg0.96
_cod_depositor_comments
;
Luca 25/2/2014
Corrected the occupancies and symmetries multiplicities

The following automatic conversions were performed:

data name '_atom_site_symetry_multiplicity' was replaced with
'_atom_site_symmetry_multiplicity' as specified in the replacement
file 'data/replacement-values/replacement_tags.lst'.

Automatic conversion script
Id: cif_correct_tags 9268 2022-04-12 08:56:07Z antanas 
;
_cod_original_cell_volume 669.74(6)
_cod_original_formula_sum SrMg1.04Al0.96
_cod_database_code 4311323

loop_
_symmetry_equiv_pos_as_xyz
'x, y, z'
'-y, x-y, z'
'-x+y, -x, z'
'-x, -y, z+1/2'
'y, -x+y, z+1/2'
'x-y, x, z+1/2'
'y, x, -z'
'x-y, -y, -z'
'-x, -x+y, -z'
'-y, -x, -z+1/2'
'-x+y, y, -z+1/2'
'x, x-y, -z+1/2'
'-x, -y, -z'
'y, -x+y, -z'
'x-y, x, -z'
'x, y, -z-1/2'
'-y, x-y, -z-1/2'
'-x+y, -x, -z-1/2'
'-y, -x, z'
'-x+y, y, z'
'x, x-y, z'
'y, x, z-1/2'
'x-y, -y, z-1/2'
'-x, -x+y, z-1/2'

loop_
_atom_site_label
_atom_site_type_symbol
_atom_site_fract_x
_atom_site_fract_y
_atom_site_fract_z
_atom_site_U_iso_or_equiv
_atom_site_adp_type
_atom_site_occupancy_[sic]
_atom_site_symetry_multiplicity_[sic]
_atom_site_calc_flag
_atom_site_refinement_flags
_atom_site_disorder_assembly
_atom_site_disorder_group
_atom_site_occupancy
_atom_site_symmetry_multiplicity
Sr1 Sr 0.3333 0.6667 0.34272(6) 0.0149(3) Uani 2.00 6 d SP . . 1 4
Sr2 Sr 0.0000 0.0000 0.40434(7) 0.0148(4) Uani 2.00 6 d SP . . 1 4
Al1 Al 0.3304(8) 0.1652(4) 0.2500 0.0190(8) Uani 2.00 4 d SP . . 1 6
Al2 Al 0.3333 0.6667 0.6308(2) 0.0227(10) Uani 2.00 6 d SP . . 1 4
Mg1 Mg 0.0000 0.5000 0.5000 0.0172(9) Uani 2.00 4 d SP . . 1 6

loop_
_atom_site_aniso_label
_atom_site_aniso_U_11
_atom_site_aniso_U_22
_atom_site_aniso_U_33
_atom_site_aniso_U_23
_atom_site_aniso_U_13
_atom_site_aniso_U_12
Sr1 0.0148(5) 0.0148(5) 0.0149(5) 0.000 0.000 0.0074(2)
Sr2 0.0144(5) 0.0144(5) 0.0156(5) 0.000 0.000 0.0072(2)
Al1 0.021(2) 0.0204(15) 0.0155(14) 0.000 0.000 0.0107(10)
Al2 0.0218(14) 0.0218(14) 0.0244(19) 0.000 0.000 0.0109(7)
Mg1 0.015(2) 0.0175(16) 0.0182(17) 0.0000(8) 0.0000(15) 0.0076(11)

loop_
_atom_type_symbol
_atom_type_description
_atom_type_scat_dispersion_real
_atom_type_scat_dispersion_imag
_atom_type_scat_source
Sr Sr -1.5307 3.2498 'International Tables Vol C Tables 4.2.6.8 and 6.1.1.4'
Mg Mg 0.0486 0.0363 'International Tables Vol C Tables 4.2.6.8 and 6.1.1.4'
Al Al 0.0645 0.0514 'International Tables Vol C Tables 4.2.6.8 and 6.1.1.4'

loop_
_geom_angle_atom_site_label_1
_geom_angle_atom_site_label_2
_geom_angle_atom_site_label_3
_geom_angle
_geom_angle_site_symmetry_1
_geom_angle_site_symmetry_3
_geom_angle_publ_flag
Al2 Sr1 Al2 117.86(4) 13_676 13_566 ?
Al2 Sr1 Al2 117.86(4) 13_676 13_666 ?
Al2 Sr1 Al2 117.86(4) 13_566 13_666 ?
Al2 Sr1 Al1 94.12(8) 13_676 3_565 ?
Al2 Sr1 Al1 49.08(7) 13_566 3_565 ?
Al2 Sr1 Al1 144.26(8) 13_666 3_565 ?
Al2 Sr1 Al1 49.08(7) 13_676 2_665 ?
Al2 Sr1 Al1 144.26(8) 13_566 2_665 ?
Al2 Sr1 Al1 94.12(8) 13_666 2_665 ?
Al1 Sr1 Al1 95.71(2) 3_565 2_665 ?
Al2 Sr1 Al1 144.26(8) 13_676 . ?
Al2 Sr1 Al1 94.12(8) 13_566 . ?
Al2 Sr1 Al1 49.08(7) 13_666 . ?
Al1 Sr1 Al1 95.71(2) 3_565 . ?
Al1 Sr1 Al1 95.71(2) 2_665 . ?
Al2 Sr1 Al1 144.26(8) 13_676 2 ?
Al2 Sr1 Al1 49.08(7) 13_566 2 ?
Al2 Sr1 Al1 94.12(8) 13_666 2 ?
Al1 Sr1 Al1 51.17(13) 3_565 2 ?
Al1 Sr1 Al1 117.77(3) 2_665 2 ?
Al1 Sr1 Al1 50.22(13) . 2 ?
Al2 Sr1 Al1 49.08(7) 13_676 1_565 ?
Al2 Sr1 Al1 94.12(8) 13_566 1_565 ?
Al2 Sr1 Al1 144.26(8) 13_666 1_565 ?
Al1 Sr1 Al1 50.22(13) 3_565 1_565 ?
Al1 Sr1 Al1 51.17(13) 2_665 1_565 ?
Al1 Sr1 Al1 117.77(3) . 1_565 ?
Al1 Sr1 Al1 95.71(2) 2 1_565 ?
Al2 Sr1 Al1 94.12(8) 13_676 3_665 ?
Al2 Sr1 Al1 144.26(8) 13_566 3_665 ?
Al2 Sr1 Al1 49.08(7) 13_666 3_665 ?
Al1 Sr1 Al1 117.77(3) 3_565 3_665 ?
Al1 Sr1 Al1 50.22(13) 2_665 3_665 ?
Al1 Sr1 Al1 51.17(13) . 3_665 ?
Al1 Sr1 Al1 95.71(2) 2 3_665 ?
Al1 Sr1 Al1 95.71(2) 1_565 3_665 ?
Al2 Sr1 Mg1 52.10(8) 13_676 3_565 ?
Al2 Sr1 Mg1 96.57(7) 13_566 3_565 ?
Al2 Sr1 Mg1 96.57(7) 13_666 3_565 ?
Al1 Sr1 Mg1 116.61(4) 3_565 3_565 ?
Al1 Sr1 Mg1 94.985(18) 2_665 3_565 ?
Al1 Sr1 Mg1 144.62(4) . 3_565 ?
Al1 Sr1 Mg1 144.62(4) 2 3_565 ?
Al1 Sr1 Mg1 94.985(18) 1_565 3_565 ?
Al1 Sr1 Mg1 116.61(4) 3_665 3_565 ?
Al2 Sr1 Mg1 96.57(7) 13_676 . ?
Al2 Sr1 Mg1 52.10(8) 13_566 . ?
Al2 Sr1 Mg1 96.57(7) 13_666 . ?
Al1 Sr1 Mg1 94.985(18) 3_565 . ?
Al1 Sr1 Mg1 144.62(4) 2_665 . ?
Al1 Sr1 Mg1 116.61(4) . . ?
Al1 Sr1 Mg1 94.985(18) 2 . ?
Al1 Sr1 Mg1 116.61(4) 1_565 . ?
Al1 Sr1 Mg1 144.62(4) 3_665 . ?
Mg1 Sr1 Mg1 50.357(17) 3_565 . ?
Al2 Sr1 Mg1 96.57(7) 13_676 2_665 ?
Al2 Sr1 Mg1 96.57(7) 13_566 2_665 ?
Al2 Sr1 Mg1 52.10(8) 13_666 2_665 ?
Al1 Sr1 Mg1 144.62(4) 3_565 2_665 ?
Al1 Sr1 Mg1 116.61(4) 2_665 2_665 ?
Al1 Sr1 Mg1 94.985(18) . 2_665 ?
Al1 Sr1 Mg1 116.61(4) 2 2_665 ?
Al1 Sr1 Mg1 144.62(4) 1_565 2_665 ?
Al1 Sr1 Mg1 94.985(18) 3_665 2_665 ?
Mg1 Sr1 Mg1 50.357(17) 3_565 2_665 ?
Mg1 Sr1 Mg1 50.357(17) . 2_665 ?
Al1 Sr2 Al1 50.77(10) 3 2 ?
Al1 Sr2 Al1 50.77(10) 3 . ?
Al1 Sr2 Al1 50.77(10) 2 . ?
Al1 Sr2 Al2 94.24(8) 3 13_566 ?
Al1 Sr2 Al2 49.12(9) 2 13_566 ?
Al1 Sr2 Al2 94.24(8) . 13_566 ?
Al1 Sr2 Al2 49.12(9) 3 13_556 ?
Al1 Sr2 Al2 94.24(8) 2 13_556 ?
Al1 Sr2 Al2 94.24(8) . 13_556 ?
Al2 Sr2 Al2 116.31(5) 13_566 13_556 ?
Al1 Sr2 Al2 94.24(8) 3 13_666 ?
Al1 Sr2 Al2 94.24(8) 2 13_666 ?
Al1 Sr2 Al2 49.12(9) . 13_666 ?
Al2 Sr2 Al2 116.31(5) 13_566 13_666 ?
Al2 Sr2 Al2 116.31(5) 13_556 13_666 ?
Al1 Sr2 Mg1 145.40(5) 3 2_665 ?
Al1 Sr2 Mg1 117.34(2) 2 2_665 ?
Al1 Sr2 Mg1 95.47(5) . 2_665 ?
Al2 Sr2 Mg1 95.90(4) 13_566 2_665 ?
Al2 Sr2 Mg1 145.48(6) 13_556 2_665 ?
Al2 Sr2 Mg1 51.80(6) 13_666 2_665 ?
Al1 Sr2 Mg1 117.34(2) 3 3 ?
Al1 Sr2 Mg1 145.40(5) 2 3 ?
Al1 Sr2 Mg1 95.47(5) . 3 ?
Al2 Sr2 Mg1 145.48(6) 13_566 3 ?
Al2 Sr2 Mg1 95.90(4) 13_556 3 ?
Al2 Sr2 Mg1 51.80(6) 13_666 3 ?
Mg1 Sr2 Mg1 50.231(10) 2_665 3 ?
Al1 Sr2 Mg1 145.40(4) 3 . ?
Al1 Sr2 Mg1 95.47(5) 2 . ?
Al1 Sr2 Mg1 117.34(2) . . ?
Al2 Sr2 Mg1 51.80(6) 13_566 . ?
Al2 Sr2 Mg1 145.48(6) 13_556 . ?
Al2 Sr2 Mg1 95.90(4) 13_666 . ?
Mg1 Sr2 Mg1 50.231(10) 2_665 . ?
Mg1 Sr2 Mg1 94.64(2) 3 . ?
Al1 Sr2 Mg1 95.47(5) 3 2 ?
Al1 Sr2 Mg1 117.34(2) 2 2 ?
Al1 Sr2 Mg1 145.40(5) . 2 ?
Al2 Sr2 Mg1 95.90(4) 13_566 2 ?
Al2 Sr2 Mg1 51.80(6) 13_556 2 ?
Al2 Sr2 Mg1 145.48(6) 13_666 2 ?
Mg1 Sr2 Mg1 116.18(4) 2_665 2 ?
Mg1 Sr2 Mg1 94.64(2) 3 2 ?
Mg1 Sr2 Mg1 94.64(2) . 2 ?
Al1 Sr2 Mg1 117.34(2) 3 3_455 ?
Al1 Sr2 Mg1 95.47(5) 2 3_455 ?
Al1 Sr2 Mg1 145.40(4) . 3_455 ?
Al2 Sr2 Mg1 51.80(6) 13_566 3_455 ?
Al2 Sr2 Mg1 95.90(4) 13_556 3_455 ?
Al2 Sr2 Mg1 145.48(6) 13_666 3_455 ?
Mg1 Sr2 Mg1 94.64(2) 2_665 3_455 ?
Mg1 Sr2 Mg1 116.18(4) 3 3_455 ?
Mg1 Sr2 Mg1 50.231(10) . 3_455 ?
Mg1 Sr2 Mg1 50.231(10) 2 3_455 ?
Al1 Sr2 Mg1 95.47(5) 3 1_545 ?
Al1 Sr2 Mg1 145.40(5) 2 1_545 ?
Al1 Sr2 Mg1 117.34(2) . 1_545 ?
Al2 Sr2 Mg1 145.48(6) 13_566 1_545 ?
Al2 Sr2 Mg1 51.80(6) 13_556 1_545 ?
Al2 Sr2 Mg1 95.90(4) 13_666 1_545 ?
Mg1 Sr2 Mg1 94.64(2) 2_665 1_545 ?
Mg1 Sr2 Mg1 50.231(10) 3 1_545 ?
Mg1 Sr2 Mg1 116.18(4) . 1_545 ?
Mg1 Sr2 Mg1 50.231(10) 2 1_545 ?
Mg1 Sr2 Mg1 94.64(2) 3_455 1_545 ?
Al2 Al1 Al2 106.20(16) 13_666 4_664 ?
Al2 Al1 Al1 121.33(7) 13_666 3 ?
Al2 Al1 Al1 121.33(7) 4_664 3 ?
Al2 Al1 Al1 121.33(7) 13_666 2 ?
Al2 Al1 Al1 121.33(7) 4_664 2 ?
Al1 Al1 Al1 60.0 3 2 ?
Al2 Al1 Al1 58.67(7) 13_666 3_665 ?
Al2 Al1 Al1 58.67(7) 4_664 3_665 ?
Al1 Al1 Al1 180.00(8) 3 3_665 ?
Al1 Al1 Al1 120.0 2 3_665 ?
Al2 Al1 Al1 58.67(7) 13_666 2_655 ?
Al2 Al1 Al1 58.67(7) 4_664 2_655 ?
Al1 Al1 Al1 120.0 3 2_655 ?
Al1 Al1 Al1 180.00(15) 2 2_655 ?
Al1 Al1 Al1 60.0 3_665 2_655 ?
Al2 Al1 Sr2 172.77(13) 13_666 16_556 ?
Al2 Al1 Sr2 66.57(5) 4_664 16_556 ?
Al1 Al1 Sr2 64.62(5) 3 16_556 ?
Al1 Al1 Sr2 64.62(5) 2 16_556 ?
Al1 Al1 Sr2 115.38(5) 3_665 16_556 ?
Al1 Al1 Sr2 115.38(5) 2_655 16_556 ?
Al2 Al1 Sr2 66.57(5) 13_666 . ?
Al2 Al1 Sr2 172.77(13) 4_664 . ?
Al1 Al1 Sr2 64.62(5) 3 . ?
Al1 Al1 Sr2 64.62(5) 2 . ?
Al1 Al1 Sr2 115.38(5) 3_665 . ?
Al1 Al1 Sr2 115.38(5) 2_655 . ?
Sr2 Al1 Sr2 120.66(12) 16_556 . ?
Al2 Al1 Sr1 65.43(3) 13_666 . ?
Al2 Al1 Sr1 114.24(7) 4_664 . ?
Al1 Al1 Sr1 115.58(6) 3 . ?
Al1 Al1 Sr1 64.89(6) 2 . ?
Al1 Al1 Sr1 64.42(6) 3_665 . ?
Al1 Al1 Sr1 115.11(6) 2_655 . ?
Sr2 Al1 Sr1 116.82(5) 16_556 . ?
Sr2 Al1 Sr1 63.46(3) . . ?
Al2 Al1 Sr1 114.24(7) 13_666 16_546 ?
Al2 Al1 Sr1 65.43(3) 4_664 16_546 ?
Al1 Al1 Sr1 64.89(6) 3 16_546 ?
Al1 Al1 Sr1 115.58(6) 2 16_546 ?
Al1 Al1 Sr1 115.11(6) 3_665 16_546 ?
Al1 Al1 Sr1 64.42(6) 2_655 16_546 ?
Sr2 Al1 Sr1 63.46(3) 16_556 16_546 ?
Sr2 Al1 Sr1 116.82(5) . 16_546 ?
Sr1 Al1 Sr1 179.50(13) . 16_546 ?
Al2 Al1 Sr1 114.24(7) 13_666 16_556 ?
Al2 Al1 Sr1 65.43(3) 4_664 16_556 ?
Al1 Al1 Sr1 115.58(6) 3 16_556 ?
Al1 Al1 Sr1 64.89(6) 2 16_556 ?
Al1 Al1 Sr1 64.42(6) 3_665 16_556 ?
Al1 Al1 Sr1 115.11(6) 2_655 16_556 ?
Sr2 Al1 Sr1 63.46(3) 16_556 16_556 ?
Sr2 Al1 Sr1 116.82(5) . 16_556 ?
Sr1 Al1 Sr1 62.22(3) . 16_556 ?
Sr1 Al1 Sr1 117.77(3) 16_546 16_556 ?
Al2 Al1 Sr1 65.43(3) 13_666 1_545 ?
Al2 Al1 Sr1 114.24(7) 4_664 1_545 ?
Al1 Al1 Sr1 64.89(6) 3 1_545 ?
Al1 Al1 Sr1 115.58(6) 2 1_545 ?
Al1 Al1 Sr1 115.11(6) 3_665 1_545 ?
Al1 Al1 Sr1 64.42(6) 2_655 1_545 ?
Sr2 Al1 Sr1 116.82(5) 16_556 1_545 ?
Sr2 Al1 Sr1 63.46(3) . 1_545 ?
Sr1 Al1 Sr1 117.77(3) . 1_545 ?
Sr1 Al1 Sr1 62.22(3) 16_546 1_545 ?
Sr1 Al1 Sr1 179.50(13) 16_556 1_545 ?
Al1 Al2 Al1 62.66(13) 14_566 13_666 ?
Al1 Al2 Al1 62.66(13) 14_566 15_556 ?
Al1 Al2 Al1 62.66(14) 13_666 15_556 ?
Al1 Al2 Mg1 119.56(5) 14_566 . ?
Al1 Al2 Mg1 177.24(12) 13_666 . ?
Al1 Al2 Mg1 119.56(6) 15_556 . ?
Al1 Al2 Mg1 119.56(5) 14_566 3_565 ?
Al1 Al2 Mg1 119.56(6) 13_666 3_565 ?
Al1 Al2 Mg1 177.24(12) 15_556 3_565 ?
Mg1 Al2 Mg1 58.16(8) . 3_565 ?
Al1 Al2 Mg1 177.24(12) 14_566 2_665 ?
Al1 Al2 Mg1 119.56(5) 13_666 2_665 ?
Al1 Al2 Mg1 119.56(5) 15_556 2_665 ?
Mg1 Al2 Mg1 58.16(8) . 2_665 ?
Mg1 Al2 Mg1 58.16(8) 3_565 2_665 ?
Al1 Al2 Sr1 65.49(5) 14_566 13_676 ?
Al1 Al2 Sr1 65.49(5) 13_666 13_676 ?
Al1 Al2 Sr1 118.42(15) 15_556 13_676 ?
Mg1 Al2 Sr1 113.55(8) . 13_676 ?
Mg1 Al2 Sr1 64.34(4) 3_565 13_676 ?
Mg1 Al2 Sr1 113.55(8) 2_665 13_676 ?
Al1 Al2 Sr1 65.49(5) 14_566 13_566 ?
Al1 Al2 Sr1 118.42(15) 13_666 13_566 ?
Al1 Al2 Sr1 65.49(5) 15_556 13_566 ?
Mg1 Al2 Sr1 64.34(4) . 13_566 ?
Mg1 Al2 Sr1 113.55(8) 3_565 13_566 ?
Mg1 Al2 Sr1 113.55(8) 2_665 13_566 ?
Sr1 Al2 Sr1 117.86(4) 13_676 13_566 ?
Al1 Al2 Sr1 118.42(15) 14_566 13_666 ?
Al1 Al2 Sr1 65.49(5) 13_666 13_666 ?
Al1 Al2 Sr1 65.49(5) 15_556 13_666 ?
Mg1 Al2 Sr1 113.55(8) . 13_666 ?
Mg1 Al2 Sr1 113.55(8) 3_565 13_666 ?
Mg1 Al2 Sr1 64.34(4) 2_665 13_666 ?
Sr1 Al2 Sr1 117.86(4) 13_676 13_666 ?
Sr1 Al2 Sr1 117.86(4) 13_566 13_666 ?
Al1 Al2 Sr2 64.31(7) 14_566 13_566 ?
Al1 Al2 Sr2 116.74(8) 13_666 13_566 ?
Al1 Al2 Sr2 116.74(8) 15_556 13_566 ?
Mg1 Al2 Sr2 64.14(5) . 13_566 ?
Mg1 Al2 Sr2 64.14(5) 3_565 13_566 ?
Mg1 Al2 Sr2 112.93(13) 2_665 13_566 ?
Sr1 Al2 Sr2 62.843(7) 13_676 13_566 ?
Sr1 Al2 Sr2 62.843(7) 13_566 13_566 ?
Sr1 Al2 Sr2 177.27(16) 13_666 13_566 ?
Al1 Al2 Sr2 116.74(8) 14_566 13_556 ?
Al1 Al2 Sr2 116.74(8) 13_666 13_556 ?
Al1 Al2 Sr2 64.31(7) 15_556 13_556 ?
Mg1 Al2 Sr2 64.14(5) . 13_556 ?
Mg1 Al2 Sr2 112.93(13) 3_565 13_556 ?
Mg1 Al2 Sr2 64.14(5) 2_665 13_556 ?
Sr1 Al2 Sr2 177.27(16) 13_676 13_556 ?
Sr1 Al2 Sr2 62.843(7) 13_566 13_556 ?
Sr1 Al2 Sr2 62.843(7) 13_666 13_556 ?
Sr2 Al2 Sr2 116.31(5) 13_566 13_556 ?
Al1 Al2 Sr2 116.74(8) 14_566 13_666 ?
Al1 Al2 Sr2 64.31(7) 13_666 13_666 ?
Al1 Al2 Sr2 116.74(8) 15_556 13_666 ?
Mg1 Al2 Sr2 112.93(13) . 13_666 ?
Mg1 Al2 Sr2 64.14(5) 3_565 13_666 ?
Mg1 Al2 Sr2 64.14(5) 2_665 13_666 ?
Sr1 Al2 Sr2 62.843(7) 13_676 13_666 ?
Sr1 Al2 Sr2 177.27(16) 13_566 13_666 ?
Sr1 Al2 Sr2 62.843(7) 13_666 13_666 ?
Sr2 Al2 Sr2 116.31(5) 13_566 13_666 ?
Sr2 Al2 Sr2 116.31(5) 13_556 13_666 ?
Mg1 Mg1 Mg1 180.0 3_565 3_455 ?
Mg1 Mg1 Mg1 60.0 3_565 2_665 ?
Mg1 Mg1 Mg1 120.0 3_455 2_665 ?
Mg1 Mg1 Mg1 120.0 3_565 2_565 ?
Mg1 Mg1 Mg1 60.0 3_455 2_565 ?
Mg1 Mg1 Mg1 180.0 2_665 2_565 ?
Mg1 Mg1 Al2 60.92(4) 3_565 . ?
Mg1 Mg1 Al2 119.08(4) 3_455 . ?
Mg1 Mg1 Al2 60.92(4) 2_665 . ?
Mg1 Mg1 Al2 119.08(4) 2_565 . ?
Mg1 Mg1 Al2 119.08(4) 3_565 13_566 ?
Mg1 Mg1 Al2 60.92(4) 3_455 13_566 ?
Mg1 Mg1 Al2 119.08(4) 2_665 13_566 ?
Mg1 Mg1 Al2 60.92(4) 2_565 13_566 ?
Al2 Mg1 Al2 180.0 . 13_566 ?
Mg1 Mg1 Sr1 115.178(8) 3_565 13_566 ?
Mg1 Mg1 Sr1 64.822(8) 3_455 13_566 ?
Mg1 Mg1 Sr1 115.178(8) 2_665 13_566 ?
Mg1 Mg1 Sr1 64.822(8) 2_565 13_566 ?
Al2 Mg1 Sr1 63.56(5) . 13_566 ?
Al2 Mg1 Sr1 116.44(5) 13_566 13_566 ?
Mg1 Mg1 Sr1 64.822(9) 3_565 . ?
Mg1 Mg1 Sr1 115.178(8) 3_455 . ?
Mg1 Mg1 Sr1 64.822(8) 2_665 . ?
Mg1 Mg1 Sr1 115.178(8) 2_565 . ?
Al2 Mg1 Sr1 116.44(5) . . ?
Al2 Mg1 Sr1 63.56(5) 13_566 . ?
Sr1 Mg1 Sr1 180.0 13_566 . ?
Mg1 Mg1 Sr2 115.116(5) 3_565 . ?
Mg1 Mg1 Sr2 64.884(5) 3_455 . ?
Mg1 Mg1 Sr2 64.884(5) 2_665 . ?
Mg1 Mg1 Sr2 115.116(5) 2_565 . ?
Al2 Mg1 Sr2 115.943(17) . . ?
Al2 Mg1 Sr2 64.057(18) 13_566 . ?
Sr1 Mg1 Sr2 117.412(16) 13_566 . ?
Sr1 Mg1 Sr2 62.588(16) . . ?
Mg1 Mg1 Sr2 64.884(5) 3_565 13_566 ?
Mg1 Mg1 Sr2 115.116(5) 3_455 13_566 ?
Mg1 Mg1 Sr2 115.116(5) 2_665 13_566 ?
Mg1 Mg1 Sr2 64.884(5) 2_565 13_566 ?
Al2 Mg1 Sr2 64.057(17) . 13_566 ?
Al2 Mg1 Sr2 115.943(18) 13_566 13_566 ?
Sr1 Mg1 Sr2 62.588(16) 13_566 13_566 ?
Sr1 Mg1 Sr2 117.412(16) . 13_566 ?
Sr2 Mg1 Sr2 180.0 . 13_566 ?
Mg1 Mg1 Sr2 115.116(5) 3_565 13_556 ?
Mg1 Mg1 Sr2 64.884(5) 3_455 13_556 ?
Mg1 Mg1 Sr2 64.884(5) 2_665 13_556 ?
Mg1 Mg1 Sr2 115.116(5) 2_565 13_556 ?
Al2 Mg1 Sr2 64.057(18) . 13_556 ?
Al2 Mg1 Sr2 115.943(18) 13_566 13_556 ?
Sr1 Mg1 Sr2 62.588(16) 13_566 13_556 ?
Sr1 Mg1 Sr2 117.412(16) . 13_556 ?
Sr2 Mg1 Sr2 63.82(4) . 13_556 ?
Sr2 Mg1 Sr2 116.18(4) 13_566 13_556 ?
Mg1 Mg1 Sr2 64.884(5) 3_565 1_565 ?
Mg1 Mg1 Sr2 115.116(5) 3_455 1_565 ?
Mg1 Mg1 Sr2 115.116(5) 2_665 1_565 ?
Mg1 Mg1 Sr2 64.884(5) 2_565 1_565 ?
Al2 Mg1 Sr2 115.943(18) . 1_565 ?
Al2 Mg1 Sr2 64.057(18) 13_566 1_565 ?
Sr1 Mg1 Sr2 117.412(16) 13_566 1_565 ?
Sr1 Mg1 Sr2 62.588(16) . 1_565 ?
Sr2 Mg1 Sr2 116.18(4) . 1_565 ?
Sr2 Mg1 Sr2 63.82(4) 13_566 1_565 ?
Sr2 Mg1 Sr2 180.0 13_556 1_565 ?

loop_
_geom_bond_atom_site_label_1
_geom_bond_atom_site_label_2
_geom_bond_distance
_geom_bond_site_symmetry_2
_geom_bond_publ_flag
Sr1 Al2 3.6156(8) 13_676 ?
Sr1 Al2 3.6156(8) 13_566 ?
Sr1 Al2 3.6156(8) 13_666 ?
Sr1 Al1 3.6173(7) 3_565 ?
Sr1 Al1 3.6173(7) 2_665 ?
Sr1 Al1 3.6173(7) . ?
Sr1 Al1 3.6173(7) 2 ?
Sr1 Al1 3.6173(7) 1_565 ?
Sr1 Al1 3.6173(7) 3_665 ?
Sr1 Mg1 3.6398(11) 3_565 ?
Sr1 Mg1 3.6398(11) . ?
Sr1 Mg1 3.6398(11) 2_665 ?
Sr2 Al1 3.581(2) 3 ?
Sr2 Al1 3.581(2) 2 ?
Sr2 Al1 3.581(2) . ?
Sr2 Al2 3.6456(10) 13_566 ?
Sr2 Al2 3.6456(10) 13_556 ?
Sr2 Al2 3.6456(10) 13_666 ?
Sr2 Mg1 3.6482(7) 2_665 ?
Sr2 Mg1 3.6482(7) 3 ?
Sr2 Mg1 3.6482(7) . ?
Sr2 Mg1 3.6482(7) 2 ?
Sr2 Mg1 3.6482(7) 3_455 ?
Sr2 Mg1 3.6482(7) 1_545 ?
Al1 Al2 3.004(4) 13_666 ?
Al1 Al2 3.004(4) 4_664 ?
Al1 Al1 3.070(7) 3 ?
Al1 Al1 3.070(7) 2 ?
Al1 Al1 3.124(7) 3_665 ?
Al1 Al1 3.124(7) 2_655 ?
Al1 Sr2 3.581(2) 16_556 ?
Al1 Sr1 3.6173(7) 16_546 ?
Al1 Sr1 3.6173(7) 16_556 ?
Al1 Sr1 3.6173(7) 1_545 ?
Al2 Al1 3.004(4) 14_566 ?
Al2 Al1 3.004(4) 13_666 ?
Al2 Al1 3.004(4) 15_556 ?
Al2 Mg1 3.186(4) . ?
Al2 Mg1 3.186(4) 3_565 ?
Al2 Mg1 3.186(4) 2_665 ?
Al2 Sr1 3.6156(8) 13_676 ?
Al2 Sr1 3.6156(8) 13_566 ?
Al2 Sr1 3.6156(8) 13_666 ?
Al2 Sr2 3.6456(10) 13_566 ?
Al2 Sr2 3.6456(10) 13_556 ?
Al2 Sr2 3.6456(10) 13_666 ?
Mg1 Mg1 3.09698(13) 3_565 ?
Mg1 Mg1 3.09698(13) 3_455 ?
Mg1 Mg1 3.09698(13) 2_665 ?
Mg1 Mg1 3.09698(12) 2_565 ?
Mg1 Al2 3.186(4) 13_566 ?
Mg1 Sr1 3.6398(11) 13_566 ?
Mg1 Sr2 3.6482(7) 13_566 ?
Mg1 Sr2 3.6482(7) 13_556 ?
Mg1 Sr2 3.6482(7) 1_565 ?
